data_7133992
loop_
_publ_author_name
'Zhang, Zhilai'
'Xu, Yu'
'Peng, Menglin'
'Song, Siyu'
'Wei, Yuanzheng'
'Hu, Huimin'
'Wang, Xiuju'
'Yu, Fuchao'

_publ_section_title
;
 Pd(II)-catalyzed regioselective ring opening/[3+2] annulation reaction of
 enaminones with cyclopropenones: divergent synthesis of
 &#x3b3;-butenolides and &#x3b3;-lactams.
;
_journal_issue 100
_journal_name_full 'Chemical communications (Cambridge, England)'
_journal_page_first 14968
_journal_page_last 14971
_journal_paper_doi 10.1039/d4cc05895j
_journal_volume 60
_journal_year 2024
_chemical_formula_moiety 'C31 H25 N O2'
_chemical_formula_sum 'C31 H25 N O2'
_chemical_formula_weight 443.52
_space_group_crystal_system monoclinic
_space_group_IT_number 15
_space_group_name_Hall '-C 2yc'
_space_group_name_H-M_alt 'C 1 2/c 1'
_atom_sites_solution_hydrogens geom
_atom_sites_solution_primary dual
_audit_creation_date 2024-01-01
_audit_creation_method
;
Olex2 1.5
(compiled 2023.08.24 svn.re1ec1418 for OlexSys, GUI svn.r6817)
;
_audit_update_record
;
2024-10-16 deposited with the CCDC.	2024-11-20 downloaded from the CCDC.
;
_cell_angle_alpha 90
_cell_angle_beta 118.940(3)
_cell_angle_gamma 90
_cell_formula_units_Z 8
_cell_length_a 38.980(3)
_cell_length_b 5.8496(5)
_cell_length_c 25.600(3)
_cell_measurement_reflns_used 3696
_cell_measurement_temperature 296.15
_cell_measurement_theta_max 25.98
_cell_measurement_theta_min 2.39
_cell_volume 5108.3(9)
_computing_cell_refinement 'SAINT v8.34A (Bruker, 2013)'
_computing_data_reduction 'SAINT v8.34A (Bruker, 2013)'
_computing_molecular_graphics 'Olex2 1.5 (Dolomanov et al., 2009)'
_computing_publication_material 'Olex2 1.5 (Dolomanov et al., 2009)'
_computing_structure_refinement 'SHELXL 2018/3 (Sheldrick, 2015)'
_computing_structure_solution 'SHELXT 2018/2 (Sheldrick, 2018)'
_diffrn_ambient_temperature 296.15
_diffrn_measured_fraction_theta_full 0.997
_diffrn_measured_fraction_theta_max 0.985
_diffrn_measurement_device_type 'Bruker APEX-II CCD'
_diffrn_measurement_method '\f and \w scans'
_diffrn_radiation_type MoK\a
_diffrn_radiation_wavelength 0.71073
_diffrn_reflns_av_R_equivalents 0.0290
_diffrn_reflns_av_unetI/netI 0.0377
_diffrn_reflns_Laue_measured_fraction_full 0.997
_diffrn_reflns_Laue_measured_fraction_max 0.985
_diffrn_reflns_limit_h_max 40
_diffrn_reflns_limit_h_min -50
_diffrn_reflns_limit_k_max 7
_diffrn_reflns_limit_k_min -7
_diffrn_reflns_limit_l_max 33
_diffrn_reflns_limit_l_min -28
_diffrn_reflns_number 14699
_diffrn_reflns_point_group_measured_fraction_full 0.997
_diffrn_reflns_point_group_measured_fraction_max 0.985
_diffrn_reflns_theta_full 25.242
_diffrn_reflns_theta_max 27.497
_diffrn_reflns_theta_min 1.194
_diffrn_source_current 30.0
_diffrn_source_power 1.5
_diffrn_source_voltage 50.0
_diffrn_standards_number 0
_exptl_absorpt_coefficient_mu 0.072
_exptl_absorpt_correction_T_max 0.7456
_exptl_absorpt_correction_T_min 0.6872
_exptl_absorpt_correction_type multi-scan
_exptl_absorpt_process_details
;
SADABS-2014/5 (Bruker,2014/5) was used for absorption correction.
wR2(int) was 0.0413 before and 0.0287 after correction.
The Ratio of minimum to maximum transmission is 0.9217.
The \l/2 correction factor is 0.00150.
;
_exptl_crystal_density_diffrn 1.153
_exptl_crystal_description block
_exptl_crystal_F_000 1872
_exptl_crystal_size_max 0.2
_exptl_crystal_size_mid 0.15
_exptl_crystal_size_min 0.1
_refine_diff_density_max 0.221
_refine_diff_density_min -0.240
_refine_diff_density_rms 0.041
_refine_ls_extinction_method none
_refine_ls_goodness_of_fit_ref 0.963
_refine_ls_hydrogen_treatment constr
_refine_ls_matrix_type full
_refine_ls_number_parameters 308
_refine_ls_number_reflns 5794
_refine_ls_number_restraints 0
_refine_ls_restrained_S_all 0.963
_refine_ls_R_factor_all 0.0827
_refine_ls_R_factor_gt 0.0488
_refine_ls_shift/su_max 0.001
_refine_ls_shift/su_mean 0.000
_refine_ls_structure_factor_coef Fsqd
_refine_ls_weighting_details 'w=1/[\s^2^(Fo^2^)+(0.0622P)^2^+2.6092P] where P=(Fo^2^+2Fc^2^)/3'
_refine_ls_weighting_scheme calc
_refine_ls_wR_factor_gt 0.1145
_refine_ls_wR_factor_ref 0.1328
_reflns_Friedel_coverage 0.000
_reflns_number_gt 3797
_reflns_number_total 5794
_reflns_threshold_expression 'I > 2\s(I)'
_cod_data_source_file d4cc05895j2.cif
_cod_data_source_block 231230yfc95_0ma
_cod_depositor_comments 'Adding full bibliography for 7133991--7133993.cif.'
_cod_original_cell_volume 5108.3(8)
_cod_database_code 7133992
_shelx_shelxl_version_number 2018/3
_shelx_space_group_comment
;
The symmetry employed for this shelxl refinement is uniquely defined
by the following loop, which should always be used as a source of
symmetry information in preference to the above space-group names.
They are only intended as comments.
;
_shelx_estimated_absorpt_t_max 0.993
_shelx_estimated_absorpt_t_min 0.986
_olex2_refinement_description
;
1. Fixed Uiso
 At 1.2 times of:
  All C(H) groups, All C(H,H) groups
 At 1.5 times of:
  All C(H,H,H) groups
2.a Ternary CH refined with riding coordinates:
 C006(H006)
2.b Secondary CH2 refined with riding coordinates:
 C00E(H00A,H00B)
2.c Aromatic/amide H refined with riding coordinates:
 C00H(H00H), C00I(H00I), C00J(H00J), C00K(H00K), C00L(H00L), C00M(H00M),
 C00N(H00N), C00O(H00O), C00P(H00P), C00Q(H00Q), C00R(H00R), C00S(H00S),
 C00T(H00T), C00U(H00U), C00V(H00V), C00X(H00X), C00Y(H00Y), C00Z(H00Z),
 C010(H010)
2.d Idealised Me refined as rotating group:
 C00W(H00C,H00D,H00E)
;
_smtbx_masks_void_probe_radius 1.2
_smtbx_masks_void_truncation_radius 1.2
_olex2_submission_special_instructions 'No special instructions were received'

loop_
_space_group_symop_operation_xyz
'x, y, z'
'-x, y, -z+1/2'
'x+1/2, y+1/2, z'
'-x+1/2, y+1/2, -z+1/2'
'-x, -y, -z'
'x, -y, z-1/2'
'-x+1/2, -y+1/2, -z'
'x+1/2, -y+1/2, z-1/2'

loop_
_atom_site_label
_atom_site_type_symbol
_atom_site_fract_x
_atom_site_fract_y
_atom_site_fract_z
_atom_site_U_iso_or_equiv
_atom_site_adp_type
_atom_site_occupancy
_atom_site_site_symmetry_order
_atom_site_calc_flag
_atom_site_refinement_flags_posn
_atom_site_refinement_flags_adp
_atom_site_refinement_flags_occupancy
_atom_site_disorder_assembly
_atom_site_disorder_group
O002 O 0.41141(3) 0.5768(2) 0.40611(5) 0.0475(3) Uani 1 1 d . . . . .
O003 O 0.34699(4) 0.1360(2) 0.55977(6) 0.0562(4) Uani 1 1 d . . . . .
N004 N 0.39355(4) 0.4158(2) 0.47220(6) 0.0343(3) Uani 1 1 d . . . . .
C006 C 0.35896(4) 0.4187(3) 0.48049(7) 0.0328(4) Uani 1 1 d . . . . .
H006 H 0.347307 0.265625 0.472970 0.039 Uiso 1 1 calc R U . . .
C007 C 0.42706(4) 0.2778(3) 0.50710(7) 0.0334(4) Uani 1 1 d . . . . .
C008 C 0.34881(5) 0.6566(3) 0.40086(7) 0.0331(4) Uani 1 1 d . . . . .
C009 C 0.38849(5) 0.5521(3) 0.42522(7) 0.0348(4) Uani 1 1 d . . . . .
C00A C 0.37479(5) 0.3774(3) 0.64439(7) 0.0399(4) Uani 1 1 d . . . . .
C00B C 0.33169(4) 0.5794(3) 0.43214(7) 0.0327(4) Uani 1 1 d . . . . .
C00C C 0.33379(5) 0.8087(3) 0.34829(7) 0.0361(4) Uani 1 1 d . . . . .
C00D C 0.29279(5) 0.6343(3) 0.42574(7) 0.0358(4) Uani 1 1 d . . . . .
C00E C 0.36917(5) 0.4956(3) 0.54391(7) 0.0367(4) Uani 1 1 d . . . . .
H00A H 0.396573 0.539873 0.564927 0.044 Uiso 1 1 calc R U . . .
H00B H 0.353775 0.630326 0.540783 0.044 Uiso 1 1 calc R U . . .
C00F C 0.36229(5) 0.3190(3) 0.58093(7) 0.0371(4) Uani 1 1 d . . . . .
C00G C 0.49323(5) 0.0085(3) 0.57737(8) 0.0436(4) Uani 1 1 d . . . . .
C00H C 0.42306(5) 0.0683(3) 0.52859(8) 0.0432(4) Uani 1 1 d . . . . .
H00H H 0.398311 0.015561 0.519657 0.052 Uiso 1 1 calc R U . . .
C00I C 0.27453(5) 0.8439(3) 0.40312(8) 0.0468(5) Uani 1 1 d . . . . .
H00I H 0.286910 0.953224 0.391663 0.056 Uiso 1 1 calc R U . . .
C00J C 0.27362(5) 0.4759(3) 0.44327(8) 0.0453(4) Uani 1 1 d . . . . .
H00J H 0.285497 0.336135 0.459087 0.054 Uiso 1 1 calc R U . . .
C00K C 0.35260(6) 1.0132(3) 0.35162(9) 0.0471(5) Uani 1 1 d . . . . .
H00K H 0.375027 1.052806 0.386719 0.057 Uiso 1 1 calc R U . . .
C00L C 0.46424(5) 0.3537(3) 0.52119(8) 0.0420(4) Uani 1 1 d . . . . .
H00L H 0.467460 0.495283 0.507611 0.050 Uiso 1 1 calc R U . . .
C00M C 0.49660(5) 0.2182(3) 0.55555(8) 0.0461(5) Uani 1 1 d . . . . .
H00M H 0.521343 0.270027 0.564176 0.055 Uiso 1 1 calc R U . . .
C00N C 0.45594(5) -0.0632(3) 0.56348(9) 0.0491(5) Uani 1 1 d . . . . .
H00N H 0.452847 -0.203233 0.577902 0.059 Uiso 1 1 calc R U . . .
C00O C 0.21935(6) 0.7303(4) 0.41425(9) 0.0594(6) Uani 1 1 d . . . . .
H00O H 0.194707 0.761604 0.409870 0.071 Uiso 1 1 calc R U . . .
C00P C 0.36823(6) 0.2202(4) 0.67914(9) 0.0579(5) Uani 1 1 d . . . . .
H00P H 0.355309 0.083942 0.662337 0.069 Uiso 1 1 calc R U . . .
C00Q C 0.23719(6) 0.5235(4) 0.43745(9) 0.0570(5) Uani 1 1 d . . . . .
H00Q H 0.224706 0.415983 0.449208 0.068 Uiso 1 1 calc R U . . .
C00R C 0.23806(5) 0.8900(4) 0.39760(9) 0.0545(5) Uani 1 1 d . . . . .
H00R H 0.226141 1.030343 0.382498 0.065 Uiso 1 1 calc R U . . .
C00S C 0.30130(5) 0.7489(4) 0.29502(8) 0.0522(5) Uani 1 1 d . . . . .
H00S H 0.288636 0.610840 0.291989 0.063 Uiso 1 1 calc R U . . .
C00T C 0.39278(6) 0.5815(4) 0.67014(9) 0.0578(5) Uani 1 1 d . . . . .
H00T H 0.396677 0.691314 0.647260 0.069 Uiso 1 1 calc R U . . .
C00U C 0.33830(7) 1.1585(4) 0.30323(11) 0.0652(6) Uani 1 1 d . . . . .
H00U H 0.350640 1.297639 0.306127 0.078 Uiso 1 1 calc R U . . .
C00V C 0.39962(7) 0.4649(5) 0.76419(9) 0.0667(6) Uani 1 1 d . . . . .
H00V H 0.408615 0.492468 0.804532 0.080 Uiso 1 1 calc R U . . .
C00W C 0.52897(6) -0.1337(4) 0.61571(10) 0.0639(6) Uani 1 1 d . . . . .
H00C H 0.537292 -0.211893 0.590794 0.096 Uiso 1 1 calc R U . . .
H00D H 0.522681 -0.243617 0.637634 0.096 Uiso 1 1 calc R U . . .
H00E H 0.549687 -0.036164 0.643111 0.096 Uiso 1 1 calc R U . . .
C00X C 0.38090(7) 0.2657(5) 0.73889(9) 0.0703(7) Uani 1 1 d . . . . .
H00X H 0.376550 0.158776 0.761942 0.084 Uiso 1 1 calc R U . . .
C00Y C 0.28761(7) 0.8930(5) 0.24643(10) 0.0733(7) Uani 1 1 d . . . . .
H00Y H 0.265943 0.851176 0.210593 0.088 Uiso 1 1 calc R U . . .
C00Z C 0.40507(8) 0.6239(4) 0.72984(10) 0.0729(7) Uani 1 1 d . . . . .
H00Z H 0.417160 0.762090 0.746701 0.087 Uiso 1 1 calc R U . . .
C010 C 0.30592(8) 1.0983(5) 0.25088(11) 0.0763(8) Uani 1 1 d . . . . .
H010 H 0.296324 1.196556 0.218278 0.092 Uiso 1 1 calc R U . . .

loop_
_atom_site_aniso_label
_atom_site_aniso_U_11
_atom_site_aniso_U_22
_atom_site_aniso_U_33
_atom_site_aniso_U_23
_atom_site_aniso_U_13
_atom_site_aniso_U_12
O002 0.0378(7) 0.0696(9) 0.0438(7) 0.0151(6) 0.0265(6) 0.0070(6)
O003 0.0707(9) 0.0550(9) 0.0495(8) -0.0059(7) 0.0344(7) -0.0250(7)
N004 0.0282(7) 0.0438(8) 0.0332(7) 0.0081(6) 0.0167(6) 0.0037(6)
C006 0.0292(8) 0.0378(9) 0.0342(8) 0.0012(7) 0.0176(7) -0.0023(7)
C007 0.0304(8) 0.0410(10) 0.0300(8) 0.0033(7) 0.0156(7) 0.0039(7)
C008 0.0304(8) 0.0387(9) 0.0283(8) 0.0000(7) 0.0128(7) -0.0001(7)
C009 0.0311(8) 0.0434(10) 0.0300(8) 0.0021(7) 0.0149(7) 0.0005(7)
C00A 0.0372(9) 0.0493(11) 0.0356(9) 0.0035(8) 0.0194(8) 0.0006(8)
C00B 0.0299(8) 0.0367(9) 0.0304(8) -0.0025(7) 0.0137(7) -0.0014(7)
C00C 0.0351(9) 0.0426(10) 0.0340(9) 0.0040(7) 0.0195(7) 0.0072(8)
C00D 0.0290(8) 0.0444(10) 0.0333(9) -0.0065(8) 0.0146(7) -0.0005(7)
C00E 0.0367(9) 0.0433(10) 0.0333(8) -0.0010(7) 0.0196(7) -0.0052(8)
C00F 0.0318(9) 0.0446(10) 0.0380(9) 0.0006(8) 0.0193(7) -0.0043(8)
C00G 0.0398(10) 0.0504(11) 0.0384(9) 0.0045(8) 0.0173(8) 0.0091(8)
C00H 0.0334(9) 0.0444(10) 0.0505(11) 0.0058(9) 0.0191(8) -0.0008(8)
C00I 0.0394(10) 0.0487(11) 0.0512(11) -0.0076(9) 0.0211(9) 0.0012(8)
C00J 0.0355(9) 0.0543(12) 0.0480(10) -0.0017(9) 0.0217(8) -0.0027(9)
C00K 0.0559(11) 0.0459(11) 0.0446(10) 0.0035(9) 0.0283(9) 0.0026(9)
C00L 0.0343(9) 0.0489(11) 0.0422(10) 0.0113(8) 0.0181(8) 0.0010(8)
C00M 0.0297(9) 0.0638(13) 0.0446(10) 0.0093(9) 0.0178(8) 0.0011(8)
C00N 0.0458(11) 0.0390(10) 0.0582(12) 0.0126(9) 0.0216(9) 0.0036(8)
C00O 0.0312(10) 0.0841(17) 0.0636(13) -0.0241(12) 0.0235(10) -0.0009(11)
C00P 0.0630(13) 0.0683(14) 0.0459(11) 0.0064(10) 0.0291(10) -0.0153(11)
C00Q 0.0395(11) 0.0736(15) 0.0642(13) -0.0105(12) 0.0300(10) -0.0110(10)
C00R 0.0394(11) 0.0587(13) 0.0595(12) -0.0119(10) 0.0192(10) 0.0104(9)
C00S 0.0398(10) 0.0615(13) 0.0434(11) 0.0021(10) 0.0108(9) 0.0077(9)
C00T 0.0779(15) 0.0545(13) 0.0437(11) -0.0025(10) 0.0316(11) -0.0082(11)
C00U 0.0902(18) 0.0494(13) 0.0721(15) 0.0202(11) 0.0519(15) 0.0162(12)
C00V 0.0707(15) 0.0949(19) 0.0376(11) -0.0016(12) 0.0286(11) 0.0049(14)
C00W 0.0483(12) 0.0702(15) 0.0625(13) 0.0171(12) 0.0182(10) 0.0190(11)
C00X 0.0768(16) 0.0962(19) 0.0465(12) 0.0152(13) 0.0367(12) -0.0090(14)
C00Y 0.0620(14) 0.098(2) 0.0400(12) 0.0118(12) 0.0086(10) 0.0322(14)
C00Z 0.0985(19) 0.0734(16) 0.0445(12) -0.0114(11) 0.0328(13) -0.0072(14)
C010 0.095(2) 0.0837(19) 0.0557(14) 0.0376(14) 0.0410(15) 0.0445(16)

loop_
_atom_type_symbol
_atom_type_description
_atom_type_scat_dispersion_real
_atom_type_scat_dispersion_imag
_atom_type_scat_source
C C 0.0033 0.0016 'International Tables Vol C Tables 4.2.6.8 and 6.1.1.4'
H H 0.0000 0.0000 'International Tables Vol C Tables 4.2.6.8 and 6.1.1.4'
N N 0.0061 0.0033 'International Tables Vol C Tables 4.2.6.8 and 6.1.1.4'
O O 0.0106 0.0060 'International Tables Vol C Tables 4.2.6.8 and 6.1.1.4'

loop_
_geom_angle_atom_site_label_1
_geom_angle_atom_site_label_2
_geom_angle_atom_site_label_3
_geom_angle
_geom_angle_site_symmetry_1
_geom_angle_site_symmetry_3
_geom_angle_publ_flag
C007 N004 C006 123.06(12) . . ?
C009 N004 C006 111.59(12) . . ?
C009 N004 C007 125.27(13) . . ?
N004 C006 H006 109.5 . . ?
N004 C006 C00B 102.77(12) . . ?
N004 C006 C00E 111.72(13) . . ?
C00B C006 H006 109.5 . . ?
C00B C006 C00E 113.78(14) . . ?
C00E C006 H006 109.5 . . ?
C00H C007 N004 120.43(14) . . ?
C00H C007 C00L 119.03(15) . . ?
C00L C007 N004 120.52(15) . . ?
C00B C008 C009 109.08(14) . . ?
C00B C008 C00C 130.73(15) . . ?
C00C C008 C009 120.11(14) . . ?
O002 C009 N004 126.69(15) . . ?
O002 C009 C008 126.76(15) . . ?
N004 C009 C008 106.51(13) . . ?
C00P C00A C00F 118.81(17) . . ?
C00T C00A C00F 122.76(16) . . ?
C00T C00A C00P 118.43(17) . . ?
C008 C00B C006 110.03(14) . . ?
C008 C00B C00D 129.70(15) . . ?
C00D C00B C006 120.26(14) . . ?
C00K C00C C008 119.99(16) . . ?
C00S C00C C008 121.03(17) . . ?
C00S C00C C00K 118.97(17) . . ?
C00I C00D C00B 121.77(16) . . ?
C00J C00D C00B 120.03(16) . . ?
C00J C00D C00I 118.20(16) . . ?
C006 C00E H00A 108.4 . . ?
C006 C00E H00B 108.4 . . ?
H00A C00E H00B 107.5 . . ?
C00F C00E C006 115.31(14) . . ?
C00F C00E H00A 108.4 . . ?
C00F C00E H00B 108.4 . . ?
O003 C00F C00A 121.17(16) . . ?
O003 C00F C00E 121.29(15) . . ?
C00A C00F C00E 117.54(15) . . ?
C00M C00G C00N 117.36(16) . . ?
C00M C00G C00W 120.99(17) . . ?
C00N C00G C00W 121.64(18) . . ?
C007 C00H H00H 120.0 . . ?
C007 C00H C00N 120.05(16) . . ?
C00N C00H H00H 120.0 . . ?
C00D C00I H00I 119.8 . . ?
C00R C00I C00D 120.39(19) . . ?
C00R C00I H00I 119.8 . . ?
C00D C00J H00J 119.5 . . ?
C00Q C00J C00D 120.92(19) . . ?
C00Q C00J H00J 119.5 . . ?
C00C C00K H00K 119.8 . . ?
C00U C00K C00C 120.4(2) . . ?
C00U C00K H00K 119.8 . . ?
C007 C00L H00L 120.1 . . ?
C007 C00L C00M 119.86(17) . . ?
C00M C00L H00L 120.1 . . ?
C00G C00M C00L 121.99(16) . . ?
C00G C00M H00M 119.0 . . ?
C00L C00M H00M 119.0 . . ?
C00G C00N C00H 121.70(18) . . ?
C00G C00N H00N 119.2 . . ?
C00H C00N H00N 119.2 . . ?
C00Q C00O H00O 120.1 . . ?
C00R C00O H00O 120.1 . . ?
C00R C00O C00Q 119.87(18) . . ?
C00A C00P H00P 119.9 . . ?
C00A C00P C00X 120.2(2) . . ?
C00X C00P H00P 119.9 . . ?
C00J C00Q H00Q 120.0 . . ?
C00O C00Q C00J 120.1(2) . . ?
C00O C00Q H00Q 120.0 . . ?
C00I C00R H00R 119.7 . . ?
C00O C00R C00I 120.5(2) . . ?
C00O C00R H00R 119.7 . . ?
C00C C00S H00S 119.8 . . ?
C00Y C00S C00C 120.3(2) . . ?
C00Y C00S H00S 119.8 . . ?
C00A C00T H00T 119.8 . . ?
C00A C00T C00Z 120.4(2) . . ?
C00Z C00T H00T 119.8 . . ?
C00K C00U H00U 120.0 . . ?
C010 C00U C00K 120.1(2) . . ?
C010 C00U H00U 120.0 . . ?
C00X C00V H00V 120.3 . . ?
C00X C00V C00Z 119.4(2) . . ?
C00Z C00V H00V 120.3 . . ?
C00G C00W H00C 109.5 . . ?
C00G C00W H00D 109.5 . . ?
C00G C00W H00E 109.5 . . ?
H00C C00W H00D 109.5 . . ?
H00C C00W H00E 109.5 . . ?
H00D C00W H00E 109.5 . . ?
C00P C00X H00X 119.6 . . ?
C00V C00X C00P 120.8(2) . . ?
C00V C00X H00X 119.6 . . ?
C00S C00Y H00Y 120.0 . . ?
C010 C00Y C00S 120.1(2) . . ?
C010 C00Y H00Y 120.0 . . ?
C00T C00Z H00Z 119.7 . . ?
C00V C00Z C00T 120.7(2) . . ?
C00V C00Z H00Z 119.7 . . ?
C00U C010 C00Y 120.1(2) . . ?
C00U C010 H010 119.9 . . ?
C00Y C010 H010 119.9 . . ?

loop_
_geom_bond_atom_site_label_1
_geom_bond_atom_site_label_2
_geom_bond_distance
_geom_bond_site_symmetry_2
_geom_bond_publ_flag
O002 C009 1.2170(18) . ?
O003 C00F 1.217(2) . ?
N004 C006 1.4630(19) . ?
N004 C007 1.424(2) . ?
N004 C009 1.375(2) . ?
C006 H006 0.9800 . ?
C006 C00B 1.507(2) . ?
C006 C00E 1.540(2) . ?
C007 C00H 1.383(2) . ?
C007 C00L 1.386(2) . ?
C008 C009 1.490(2) . ?
C008 C00B 1.344(2) . ?
C008 C00C 1.478(2) . ?
C00A C00F 1.492(2) . ?
C00A C00P 1.386(3) . ?
C00A C00T 1.380(3) . ?
C00B C00D 1.479(2) . ?
C00C C00K 1.384(3) . ?
C00C C00S 1.384(2) . ?
C00D C00I 1.395(3) . ?
C00D C00J 1.394(2) . ?
C00E H00A 0.9700 . ?
C00E H00B 0.9700 . ?
C00E C00F 1.512(2) . ?
C00G C00M 1.380(3) . ?
C00G C00N 1.384(3) . ?
C00G C00W 1.508(3) . ?
C00H H00H 0.9300 . ?
C00H C00N 1.387(2) . ?
C00I H00I 0.9300 . ?
C00I C00R 1.386(3) . ?
C00J H00J 0.9300 . ?
C00J C00Q 1.383(3) . ?
C00K H00K 0.9300 . ?
C00K C00U 1.378(3) . ?
C00L H00L 0.9300 . ?
C00L C00M 1.385(2) . ?
C00M H00M 0.9300 . ?
C00N H00N 0.9300 . ?
C00O H00O 0.9300 . ?
C00O C00Q 1.378(3) . ?
C00O C00R 1.374(3) . ?
C00P H00P 0.9300 . ?
C00P C00X 1.387(3) . ?
C00Q H00Q 0.9300 . ?
C00R H00R 0.9300 . ?
C00S H00S 0.9300 . ?
C00S C00Y 1.379(3) . ?
C00T H00T 0.9300 . ?
C00T C00Z 1.385(3) . ?
C00U H00U 0.9300 . ?
C00U C010 1.370(3) . ?
C00V H00V 0.9300 . ?
C00V C00X 1.361(3) . ?
C00V C00Z 1.366(3) . ?
C00W H00C 0.9600 . ?
C00W H00D 0.9600 . ?
C00W H00E 0.9600 . ?
C00X H00X 0.9300 . ?
C00Y H00Y 0.9300 . ?
C00Y C010 1.373(4) . ?
C00Z H00Z 0.9300 . ?
C010 H010 0.9300 . ?

loop_
_geom_torsion_atom_site_label_1
_geom_torsion_atom_site_label_2
_geom_torsion_atom_site_label_3
_geom_torsion_atom_site_label_4
_geom_torsion
_geom_torsion_site_symmetry_1
_geom_torsion_site_symmetry_2
_geom_torsion_site_symmetry_3
_geom_torsion_site_symmetry_4
_geom_torsion_publ_flag
N004 C006 C00B C008 -0.01(18) . . . . ?
N004 C006 C00B C00D -178.74(14) . . . . ?
N004 C006 C00E C00F -116.96(15) . . . . ?
N004 C007 C00H C00N -178.83(16) . . . . ?
N004 C007 C00L C00M 179.54(16) . . . . ?
C006 N004 C007 C00H 31.9(2) . . . . ?
C006 N004 C007 C00L -146.55(16) . . . . ?
C006 N004 C009 O002 -176.83(17) . . . . ?
C006 N004 C009 C008 1.02(18) . . . . ?
C006 C00B C00D C00I 150.50(16) . . . . ?
C006 C00B C00D C00J -28.6(2) . . . . ?
C006 C00E C00F O003 -5.2(2) . . . . ?
C006 C00E C00F C00A 175.05(14) . . . . ?
C007 N004 C006 C00B -177.56(14) . . . . ?
C007 N004 C006 C00E 60.1(2) . . . . ?
C007 N004 C009 O002 0.0(3) . . . . ?
C007 N004 C009 C008 177.84(15) . . . . ?
C007 C00H C00N C00G -0.5(3) . . . . ?
C007 C00L C00M C00G -1.0(3) . . . . ?
C008 C00B C00D C00I -27.9(3) . . . . ?
C008 C00B C00D C00J 152.92(18) . . . . ?
C008 C00C C00K C00U -178.57(17) . . . . ?
C008 C00C C00S C00Y 179.87(18) . . . . ?
C009 N004 C006 C00B -0.66(17) . . . . ?
C009 N004 C006 C00E -123.02(15) . . . . ?
C009 N004 C007 C00H -144.53(17) . . . . ?
C009 N004 C007 C00L 37.0(2) . . . . ?
C009 C008 C00B C006 0.62(19) . . . . ?
C009 C008 C00B C00D 179.18(16) . . . . ?
C009 C008 C00C C00K -63.5(2) . . . . ?
C009 C008 C00C C00S 115.56(19) . . . . ?
C00A C00P C00X C00V 0.5(4) . . . . ?
C00A C00T C00Z C00V 0.0(4) . . . . ?
C00B C006 C00E C00F 127.22(15) . . . . ?
C00B C008 C009 O002 176.83(17) . . . . ?
C00B C008 C009 N004 -1.02(19) . . . . ?
C00B C008 C00C C00K 120.0(2) . . . . ?
C00B C008 C00C C00S -60.9(3) . . . . ?
C00B C00D C00I C00R 179.92(16) . . . . ?
C00B C00D C00J C00Q -179.76(16) . . . . ?
C00C C008 C009 O002 -0.3(3) . . . . ?
C00C C008 C009 N004 -178.20(14) . . . . ?
C00C C008 C00B C006 177.39(16) . . . . ?
C00C C008 C00B C00D -4.0(3) . . . . ?
C00C C00K C00U C010 -1.8(3) . . . . ?
C00C C00S C00Y C010 -0.8(3) . . . . ?
C00D C00I C00R C00O -0.1(3) . . . . ?
C00D C00J C00Q C00O -0.2(3) . . . . ?
C00E C006 C00B C008 120.95(15) . . . . ?
C00E C006 C00B C00D -57.8(2) . . . . ?
C00F C00A C00P C00X 177.45(19) . . . . ?
C00F C00A C00T C00Z -177.7(2) . . . . ?
C00H C007 C00L C00M 1.0(3) . . . . ?
C00I C00D C00J C00Q 1.1(3) . . . . ?
C00J C00D C00I C00R -0.9(3) . . . . ?
C00K C00C C00S C00Y -1.0(3) . . . . ?
C00K C00U C010 C00Y 0.0(3) . . . . ?
C00L C007 C00H C00N -0.3(3) . . . . ?
C00M C00G C00N C00H 0.6(3) . . . . ?
C00N C00G C00M C00L 0.2(3) . . . . ?
C00P C00A C00F O003 -0.8(3) . . . . ?
C00P C00A C00F C00E 178.92(16) . . . . ?
C00P C00A C00T C00Z 2.1(3) . . . . ?
C00Q C00O C00R C00I 0.9(3) . . . . ?
C00R C00O C00Q C00J -0.8(3) . . . . ?
C00S C00C C00K C00U 2.3(3) . . . . ?
C00S C00Y C010 C00U 1.3(4) . . . . ?
C00T C00A C00F O003 178.91(19) . . . . ?
C00T C00A C00F C00E -1.3(3) . . . . ?
C00T C00A C00P C00X -2.3(3) . . . . ?
C00W C00G C00M C00L -178.75(18) . . . . ?
C00W C00G C00N C00H 179.49(19) . . . . ?
C00X C00V C00Z C00T -1.9(4) . . . . ?
C00Z C00V C00X C00P 1.6(4) . . . . ?

loop_
_smtbx_masks_void_nr
_smtbx_masks_void_average_x
_smtbx_masks_void_average_y
_smtbx_masks_void_average_z
_smtbx_masks_void_volume
_smtbx_masks_void_count_electrons
_smtbx_masks_void_content
1 0.000 -0.409 0.250 152.3 51.9 ?
2 0.000 -0.062 0.750 152.3 51.9 ?
3 0.500 -0.933 0.250 152.3 51.9 ?
4 0.500 -0.845 0.750 152.3 51.9 ?
